data_4318639
loop_
_publ_author_name
'Richard E. Sykora'
'Steven M. McDaniel'
'Daniel M. Wells'
'Thomas E. Albrecht-Schmitt'

_publ_contact_author
;
Prof. Thomas E. Albrecht-Schmitt 
179 Chemistry Building
Department of Chemistry
Auburn University, AL
36849
;
_publ_contact_author_email ' albreth@auburn.edu '
_publ_contact_author_fax ' 334 844 6959 '
_publ_contact_author_phone ' 334 844 6948 '
_publ_section_title
;
 Mixed-Metal Uranium(VI) Iodates: Hydrothermal Syntheses, Structures, and
 Reactivity of Rb[UO2(CrO4)(IO3)(H2O)], A2[UO2(CrO4)(IO3)2] (A = K, Rb,
 Cs), and K2[UO2(MoO4)(IO3)2]
;
_journal_name_full 'Inorganic Chemistry'
_journal_page_first 5126
_journal_page_last 5132
_journal_paper_doi 10.1021/ic025773y
_journal_volume 41
_journal_year 2002
_chemical_formula_sum 'Cr I2 K2 O12 U'
_chemical_formula_weight 814.03
_chemical_name_systematic
; 
 ? 
;
_space_group_IT_number 14
_symmetry_cell_setting monoclinic
_symmetry_space_group_name_Hall '-P 2ybc'
_symmetry_space_group_name_H-M 'P 1 21/c 1'
_atom_sites_solution_hydrogens na
_atom_sites_solution_primary direct
_atom_sites_solution_secondary difmap
_audit_creation_method SHELXL-97
_cell_angle_alpha 90.00
_cell_angle_beta 107.9770(10)
_cell_angle_gamma 90.00
_cell_formula_units_Z 4
_cell_length_a 11.1337(5)
_cell_length_b 7.2884(4)
_cell_length_c 15.5661(7)
_cell_measurement_reflns_used all
_cell_measurement_temperature 193(2)
_cell_measurement_theta_max 28.31
_cell_measurement_theta_min 1.92
_cell_volume 1201.47(10)
_computing_cell_refinement 'SMART, SAINT'
_computing_data_collection SMART
_computing_data_reduction SAINT
_computing_molecular_graphics 'SHELXP-97 (Sheldrick, 1997)'
_computing_publication_material 'SHELXCIF-97 (Sheldrick, 1997)'
_computing_structure_refinement 'SHELXL-97 (Sheldrick, 1997)'
_computing_structure_solution 'SHELXS-97 (Sheldrick, 1990)'
_diffrn_ambient_temperature 193(2)
_diffrn_measured_fraction_theta_full 0.993
_diffrn_measured_fraction_theta_max 0.993
_diffrn_measurement_device_type 'Bruker APEX'
_diffrn_measurement_method '0.3 wide w/ exposures'
_diffrn_radiation_monochromator graphite
_diffrn_radiation_source 'fine-focus sealed tube'
_diffrn_radiation_type MoK\a
_diffrn_radiation_wavelength 0.71073
_diffrn_reflns_av_R_equivalents 0.0400
_diffrn_reflns_av_sigmaI/netI 0.0388
_diffrn_reflns_limit_h_max 14
_diffrn_reflns_limit_h_min -14
_diffrn_reflns_limit_k_max 9
_diffrn_reflns_limit_k_min -9
_diffrn_reflns_limit_l_max 20
_diffrn_reflns_limit_l_min -20
_diffrn_reflns_number 11667
_diffrn_reflns_theta_full 28.31
_diffrn_reflns_theta_max 28.31
_diffrn_reflns_theta_min 1.92
_diffrn_standards_decay_% 0
_diffrn_standards_interval_count na
_diffrn_standards_interval_time na
_diffrn_standards_number na
_exptl_absorpt_coefficient_mu 20.252
_exptl_absorpt_correction_T_max '0.769841 ratio of min/max'
_exptl_absorpt_correction_T_min '0.769841 ratio of min/max'
_exptl_absorpt_correction_type 'analytical, multiscan (SADABS)'
_exptl_crystal_colour golden
_exptl_crystal_density_diffrn 4.500
_exptl_crystal_density_meas ?
_exptl_crystal_density_method 'not measured'
_exptl_crystal_description prism
_exptl_crystal_F_000 1424
_exptl_crystal_size_max 0.126
_exptl_crystal_size_mid 0.042
_exptl_crystal_size_min 0.032
_refine_diff_density_max 1.250
_refine_diff_density_min -1.309
_refine_diff_density_rms 0.300
_refine_ls_extinction_coef 0.00032(7)
_refine_ls_extinction_expression Fc^*^=kFc[1+0.001xFc^2^\l^3^/sin(2\q)]^-1/4^
_refine_ls_extinction_method SHELXL
_refine_ls_goodness_of_fit_ref 1.135
_refine_ls_hydrogen_treatment mixed
_refine_ls_matrix_type full
_refine_ls_number_parameters 159
_refine_ls_number_reflns 2974
_refine_ls_number_restraints 0
_refine_ls_restrained_S_all 1.135
_refine_ls_R_factor_all 0.0349
_refine_ls_R_factor_gt 0.0309
_refine_ls_shift/su_max 0.001
_refine_ls_shift/su_mean 0.000
_refine_ls_structure_factor_coef Fsqd
_refine_ls_weighting_details 'calc w=1/[\s^2^(Fo^2^)+(0.0311P)^2^+11.9441P] where P=(Fo^2^+2Fc^2^)/3'
_refine_ls_weighting_scheme calc
_refine_ls_wR_factor_gt 0.0709
_refine_ls_wR_factor_ref 0.0832
_reflns_number_gt 2755
_reflns_number_total 2974
_reflns_threshold_expression >2sigma(I)
_cod_data_source_file ic025773y_s1_2.cif
_cod_data_source_block 2
_cod_depositor_comments
;
The following automatic conversions were performed:

'_exptl_crystal_density_meas' value 'not measured' was changed to '?'
- the value is perceived as not measured.

Automatic conversion script
Id: cif_fix_values 3008 2015-01-20 13:52:24Z robertas 
;
_cod_database_code 4318639

loop_
_symmetry_equiv_pos_as_xyz
'x, y, z'
'-x, y+1/2, -z+1/2'
'-x, -y, -z'
'x, -y-1/2, z-1/2'

loop_
_atom_site_label
_atom_site_type_symbol
_atom_site_fract_x
_atom_site_fract_y
_atom_site_fract_z
_atom_site_U_iso_or_equiv
_atom_site_adp_type
_atom_site_occupancy
_atom_site_symmetry_multiplicity
_atom_site_calc_flag
_atom_site_refinement_flags
_atom_site_disorder_assembly
_atom_site_disorder_group
U1 U 0.16961(3) 0.51014(4) -0.135308(19) 0.00969(10) Uani 1 1 d . . .
Cr1 Cr -0.07377(11) 0.26473(16) -0.05239(8) 0.0114(2) Uani 1 1 d . . .
I1 I 0.17225(4) 0.01465(6) -0.10670(3) 0.01014(12) Uani 1 1 d . . .
I2 I 0.40382(5) 0.71590(7) -0.23004(3) 0.01290(13) Uani 1 1 d . . .
K1 K 0.25061(18) 0.2481(2) 0.13845(14) 0.0233(4) Uani 1 1 d . . .
K2 K 0.50308(18) 0.7545(3) 0.04887(13) 0.0213(4) Uani 1 1 d . . .
O1 O 0.0742(5) 0.3120(8) -0.0583(4) 0.0177(12) Uani 1 1 d . . .
O2 O -0.0765(6) 0.2917(8) 0.0556(4) 0.0187(12) Uani 1 1 d . . .
O3 O -0.1043(5) 0.0552(8) -0.0806(4) 0.0153(11) Uani 1 1 d . . .
O4 O -0.1787(6) 0.3937(9) -0.1196(4) 0.0241(14) Uani 1 1 d . . .
O5 O 0.2181(5) 0.1998(7) -0.1681(4) 0.0165(12) Uani 1 1 d . . .
O6 O 0.2189(5) -0.1789(7) -0.1639(4) 0.0158(11) Uani 1 1 d . . .
O7 O 0.3066(6) 0.0220(8) -0.0088(4) 0.0199(13) Uani 1 1 d . . .
O8 O 0.3023(5) 0.5192(7) -0.2270(4) 0.0146(11) Uiso 1 1 d . . .
O9 O 0.4974(6) 0.6116(9) -0.2906(4) 0.0241(14) Uani 1 1 d . . .
O10 O 0.5111(6) 0.7017(10) -0.1194(4) 0.0282(15) Uani 1 1 d . . .
O11 O 0.0326(6) 0.5130(8) -0.2322(4) 0.0169(12) Uani 1 1 d . . .
O12 O 0.3061(5) 0.5059(7) -0.0372(4) 0.0144(12) Uani 1 1 d . . .

loop_
_atom_site_aniso_label
_atom_site_aniso_U_11
_atom_site_aniso_U_22
_atom_site_aniso_U_33
_atom_site_aniso_U_23
_atom_site_aniso_U_13
_atom_site_aniso_U_12
U1 0.00973(15) 0.00756(15) 0.01190(16) -0.00009(9) 0.00353(11) -0.00043(9)
Cr1 0.0107(6) 0.0098(6) 0.0143(6) -0.0001(4) 0.0049(5) 0.0003(4)
I1 0.0108(2) 0.0078(2) 0.0125(2) -0.00041(16) 0.00460(18) -0.00018(16)
I2 0.0116(2) 0.0141(2) 0.0135(2) 0.00129(17) 0.00456(18) -0.00128(18)
K1 0.0212(9) 0.0146(8) 0.0302(10) 0.0024(7) 0.0022(8) -0.0033(7)
K2 0.0168(8) 0.0244(9) 0.0225(9) -0.0044(7) 0.0057(7) -0.0007(7)
O1 0.012(3) 0.014(3) 0.029(3) -0.002(2) 0.009(2) -0.004(2)
O2 0.020(3) 0.009(3) 0.027(3) 0.001(2) 0.008(2) 0.003(2)
O3 0.023(3) 0.014(3) 0.012(3) -0.004(2) 0.010(2) -0.004(2)
O4 0.017(3) 0.020(3) 0.031(4) 0.003(3) 0.001(3) 0.006(2)
O5 0.015(3) 0.008(3) 0.029(3) 0.001(2) 0.012(2) -0.001(2)
O6 0.016(3) 0.006(2) 0.028(3) 0.000(2) 0.011(2) 0.001(2)
O7 0.016(3) 0.020(3) 0.020(3) 0.004(2) 0.000(2) 0.000(2)
O9 0.022(3) 0.024(3) 0.033(4) 0.001(3) 0.019(3) 0.005(3)
O10 0.030(4) 0.053(4) 0.001(2) 0.002(3) 0.004(2) -0.006(3)
O11 0.011(3) 0.025(3) 0.013(3) 0.002(2) 0.001(2) -0.001(2)
O12 0.010(3) 0.017(3) 0.012(3) 0.001(2) -0.003(2) 0.001(2)

loop_
_atom_type_symbol
_atom_type_description
_atom_type_scat_dispersion_real
_atom_type_scat_dispersion_imag
_atom_type_scat_source
O O 0.0106 0.0060 'International Tables Vol C Tables 4.2.6.8 and 6.1.1.4'
K K 0.2009 0.2494 'International Tables Vol C Tables 4.2.6.8 and 6.1.1.4'
Cr Cr 0.3209 0.6236 'International Tables Vol C Tables 4.2.6.8 and 6.1.1.4'
I I -0.4742 1.8119 'International Tables Vol C Tables 4.2.6.8 and 6.1.1.4'
U U -9.6767 9.6646 'International Tables Vol C Tables 4.2.6.8 and 6.1.1.4'

loop_
_geom_angle_atom_site_label_1
_geom_angle_atom_site_label_2
_geom_angle_atom_site_label_3
_geom_angle
_geom_angle_site_symmetry_1
_geom_angle_site_symmetry_3
_geom_angle_publ_flag
O11 U1 O12 179.3(3) . . ?
O11 U1 O1 92.0(2) . . ?
O12 U1 O1 87.3(2) . . ?
O11 U1 O2 92.2(2) . 3_565 ?
O12 U1 O2 87.5(2) . 3_565 ?
O1 U1 O2 76.3(2) . 3_565 ?
O11 U1 O8 91.1(2) . . ?
O12 U1 O8 89.5(2) . . ?
O1 U1 O8 143.22(19) . . ?
O2 U1 O8 140.15(19) 3_565 . ?
O11 U1 O6 91.0(2) . 1_565 ?
O12 U1 O6 89.5(2) . 1_565 ?
O1 U1 O6 147.6(2) . 1_565 ?
O2 U1 O6 71.40(19) 3_565 1_565 ?
O8 U1 O6 68.85(18) . 1_565 ?
O11 U1 O5 91.2(2) . . ?
O12 U1 O5 88.7(2) . . ?
O1 U1 O5 72.3(2) . . ?
O2 U1 O5 148.5(2) 3_565 . ?
O8 U1 O5 71.02(19) . . ?
O6 U1 O5 139.84(19) 1_565 . ?
O11 U1 K2 138.37(19) . 3_665 ?
O12 U1 K2 41.83(18) . 3_665 ?
O1 U1 K2 92.36(14) . 3_665 ?
O2 U1 K2 128.99(15) 3_565 3_665 ?
O8 U1 K2 62.38(14) . 3_665 ?
O6 U1 K2 106.38(13) 1_565 3_665 ?
O5 U1 K2 51.37(14) . 3_665 ?
O11 U1 K2 153.27(19) . . ?
O12 U1 K2 27.25(17) . . ?
O1 U1 K2 110.46(15) . . ?
O2 U1 K2 79.89(15) 3_565 . ?
O8 U1 K2 79.54(14) . . ?
O6 U1 K2 62.29(14) 1_565 . ?
O5 U1 K2 108.93(14) . . ?
K2 U1 K2 57.58(5) 3_665 . ?
O11 U1 K1 69.83(19) . 4_565 ?
O12 U1 K1 110.57(19) . 4_565 ?
O1 U1 K1 113.04(15) . 4_565 ?
O2 U1 K1 159.44(15) 3_565 4_565 ?
O8 U1 K1 35.92(14) . 4_565 ?
O6 U1 K1 98.20(14) 1_565 4_565 ?
O5 U1 K1 45.93(14) . 4_565 ?
K2 U1 K1 70.40(4) 3_665 4_565 ?
K2 U1 K1 111.58(4) . 4_565 ?
O11 U1 K1 132.46(19) . . ?
O12 U1 K1 46.85(19) . . ?
O1 U1 K1 40.57(15) . . ?
O2 U1 K1 75.66(15) 3_565 . ?
O8 U1 K1 127.37(14) . . ?
O6 U1 K1 125.76(14) 1_565 . ?
O5 U1 K1 79.06(14) . . ?
K2 U1 K1 65.07(4) 3_665 . ?
K2 U1 K1 70.48(4) . . ?
K1 U1 K1 123.711(19) 4_565 . ?
O3 Cr1 O4 109.3(3) . . ?
O3 Cr1 O2 108.4(3) . . ?
O4 Cr1 O2 110.1(3) . . ?
O3 Cr1 O1 107.7(3) . . ?
O4 Cr1 O1 111.4(3) . . ?
O2 Cr1 O1 109.9(3) . . ?
O3 Cr1 K1 104.3(2) . . ?
O4 Cr1 K1 145.9(2) . . ?
O2 Cr1 K1 63.0(2) . . ?
O1 Cr1 K1 50.9(2) . . ?
O7 I1 O5 97.5(3) . . ?
O7 I1 O6 98.6(3) . . ?
O5 I1 O6 98.6(3) . . ?
O7 I1 K2 45.7(2) . 3_665 ?
O5 I1 K2 53.10(18) . 3_665 ?
O6 I1 K2 93.66(18) . 3_665 ?
O7 I1 K1 45.1(2) . . ?
O5 I1 K1 99.87(19) . . ?
O6 I1 K1 141.09(19) . . ?
K2 I1 K1 71.26(4) 3_665 . ?
O10 I2 O9 99.3(3) . . ?
O10 I2 O8 99.5(3) . . ?
O9 I2 O8 98.4(3) . . ?
O10 I2 K1 46.8(2) . 3_665 ?
O9 I2 K1 61.4(2) . 3_665 ?
O8 I2 K1 128.65(18) . 3_665 ?
O10 I2 K2 124.6(2) . 4_575 ?
O9 I2 K2 35.9(2) . 4_575 ?
O8 I2 K2 114.04(18) . 4_575 ?
K1 I2 K2 78.01(4) 3_665 4_575 ?
O10 I2 K1 119.7(2) . 4_565 ?
O9 I2 K1 66.4(2) . 4_565 ?
O8 I2 K1 36.26(18) . 4_565 ?
K1 I2 K1 118.88(4) 3_665 4_565 ?
K2 I2 K1 77.97(4) 4_575 4_565 ?
O4 K1 O3 128.03(19) 3_565 3 ?
O4 K1 O10 96.9(2) 3_565 3_665 ?
O3 K1 O10 124.3(2) 3 3_665 ?
O4 K1 O8 137.5(2) 3_565 4_566 ?
O3 K1 O8 69.25(17) 3 4_566 ?
O10 K1 O8 100.92(19) 3_665 4_566 ?
O4 K1 O7 124.13(19) 3_565 . ?
O3 K1 O7 63.41(16) 3 . ?
O10 K1 O7 64.32(18) 3_665 . ?
O8 K1 O7 98.34(17) 4_566 . ?
O4 K1 O1 71.09(17) 3_565 . ?
O3 K1 O1 70.50(16) 3 . ?
O10 K1 O1 101.98(17) 3_665 . ?
O8 K1 O1 139.74(17) 4_566 . ?
O7 K1 O1 63.53(16) . . ?
O4 K1 O5 82.58(18) 3_565 4_566 ?
O3 K1 O5 100.34(16) 3 4_566 ?
O10 K1 O5 118.59(17) 3_665 4_566 ?
O8 K1 O5 55.02(16) 4_566 4_566 ?
O7 K1 O5 153.24(16) . 4_566 ?
O1 K1 O5 133.91(16) . 4_566 ?
O4 K1 O9 86.29(17) 3_565 3_665 ?
O3 K1 O9 142.54(18) 3 3_665 ?
O10 K1 O9 52.80(16) 3_665 3_665 ?
O8 K1 O9 74.87(17) 4_566 3_665 ?
O7 K1 O9 113.00(17) . 3_665 ?
O1 K1 O9 144.46(16) . 3_665 ?
O5 K1 O9 65.97(15) 4_566 3_665 ?
O4 K1 I2 102.21(14) 3_565 3_665 ?
O3 K1 I2 129.23(14) 3 3_665 ?
O10 K1 I2 27.65(12) 3_665 3_665 ?
O8 K1 I2 79.03(13) 4_566 3_665 ?
O7 K1 I2 84.11(12) . 3_665 ?
O1 K1 I2 129.51(12) . 3_665 ?
O5 K1 I2 92.05(11) 4_566 3_665 ?
O9 K1 I2 28.90(10) 3_665 3_665 ?
O4 K1 Cr1 73.50(13) 3_565 . ?
O3 K1 Cr1 57.07(13) 3 . ?
O10 K1 Cr1 127.07(14) 3_665 . ?
O8 K1 Cr1 121.41(13) 4_566 . ?
O7 K1 Cr1 78.46(12) . . ?
O1 K1 Cr1 25.18(10) . . ?
O5 K1 Cr1 111.68(12) 4_566 . ?
O9 K1 Cr1 159.74(13) 3_665 . ?
I2 K1 Cr1 154.67(7) 3_665 . ?
O4 K1 I1 109.49(15) 3_565 . ?
O3 K1 I1 53.93(12) 3 . ?
O10 K1 I1 83.63(13) 3_665 . ?
O8 K1 I1 110.58(13) 4_566 . ?
O7 K1 I1 24.46(11) . . ?
O1 K1 I1 41.00(11) . . ?
O5 K1 I1 154.01(12) 4_566 . ?
O9 K1 I1 135.65(12) 3_665 . ?
I2 K1 I1 107.02(5) 3_665 . ?
Cr1 K1 I1 54.02(3) . . ?
O4 K1 I2 157.02(15) 3_565 4_566 ?
O3 K1 I2 66.77(13) 3 4_566 ?
O10 K1 I2 84.09(15) 3_665 4_566 ?
O8 K1 I2 22.91(12) 4_566 4_566 ?
O7 K1 I2 77.06(12) . 4_566 ?
O1 K1 I2 131.32(12) . 4_566 ?
O5 K1 I2 76.89(11) 4_566 4_566 ?
O9 K1 I2 76.03(12) 3_665 4_566 ?
I2 K1 I2 68.67(3) 3_665 4_566 ?
Cr1 K1 I2 123.84(5) . 4_566 ?
I1 K1 I2 93.47(4) . 4_566 ?
O10 K2 O9 167.1(2) . 4_576 ?
O10 K2 O12 72.6(2) . . ?
O9 K2 O12 115.57(19) 4_576 . ?
O10 K2 O7 92.5(2) . 1_565 ?
O9 K2 O7 79.1(2) 4_576 1_565 ?
O12 K2 O7 83.25(17) . 1_565 ?
O10 K2 O7 67.8(2) . 3_665 ?
O9 K2 O7 102.94(19) 4_576 3_665 ?
O12 K2 O7 140.23(18) . 3_665 ?
O7 K2 O7 95.08(18) 1_565 3_665 ?
O10 K2 O12 66.3(2) . 3_665 ?
O9 K2 O12 121.45(19) 4_576 3_665 ?
O12 K2 O12 91.54(17) . 3_665 ?
O7 K2 O12 158.71(18) 1_565 3_665 ?
O7 K2 O12 75.81(17) 3_665 3_665 ?
O10 K2 O5 105.75(19) . 3_665 ?
O9 K2 O5 73.30(18) 4_576 3_665 ?
O12 K2 O5 146.54(16) . 3_665 ?
O7 K2 O5 129.88(17) 1_565 3_665 ?
O7 K2 O5 53.39(16) 3_665 3_665 ?
O12 K2 O5 59.36(15) 3_665 3_665 ?
O10 K2 I1 88.81(15) . 3_665 ?
O9 K2 I1 85.05(13) 4_576 3_665 ?
O12 K2 I1 157.69(14) . 3_665 ?
O7 K2 I1 110.41(13) 1_565 3_665 ?
O7 K2 I1 26.11(12) 3_665 3_665 ?
O12 K2 I1 69.24(11) 3_665 3_665 ?
O5 K2 I1 27.88(11) 3_665 3_665 ?
O10 K2 K2 75.57(17) . 3_675 ?
O9 K2 K2 91.54(15) 4_576 3_675 ?
O12 K2 K2 119.05(14) . 3_675 ?
O7 K2 K2 47.85(13) 1_565 3_675 ?
O7 K2 K2 47.23(12) 3_665 3_675 ?
O12 K2 K2 120.28(14) 3_665 3_675 ?
O5 K2 K2 91.65(12) 3_665 3_675 ?
I1 K2 K2 65.71(5) 3_665 3_675 ?
O10 K2 I2 165.44(15) . 4_576 ?
O9 K2 I2 22.70(13) 4_576 4_576 ?
O12 K2 I2 93.62(13) . 4_576 ?
O7 K2 I2 80.98(14) 1_565 4_576 ?
O7 K2 I2 125.51(14) 3_665 4_576 ?
O12 K2 I2 120.05(13) 3_665 4_576 ?
O5 K2 I2 88.29(12) 3_665 4_576 ?
I1 K2 I2 105.65(4) 3_665 4_576 ?
K2 K2 I2 108.47(7) 3_675 4_576 ?
O10 K2 U1 87.56(15) . 3_665 ?
O9 K2 U1 98.21(15) 4_576 3_665 ?
O12 K2 U1 110.12(12) . 3_665 ?
O7 K2 U1 165.92(14) 1_565 3_665 ?
O7 K2 U1 71.92(12) 3_665 3_665 ?
O12 K2 U1 24.37(11) 3_665 3_665 ?
O5 K2 U1 37.46(10) 3_665 3_665 ?
I1 K2 U1 55.51(3) 3_665 3_665 ?
K2 K2 U1 118.93(7) 3_675 3_665 ?
I2 K2 U1 101.92(4) 4_576 3_665 ?
O10 K2 K2 59.76(16) . 3_665 ?
O9 K2 K2 133.15(16) 4_576 3_665 ?
O12 K2 K2 46.33(12) . 3_665 ?
O7 K2 K2 126.22(15) 1_565 3_665 ?
O7 K2 K2 111.61(15) 3_665 3_665 ?
O12 K2 K2 45.21(11) 3_665 3_665 ?
O5 K2 K2 102.92(12) 3_665 3_665 ?
I1 K2 K2 113.60(7) 3_665 3_665 ?
K2 K2 K2 135.20(10) 3_675 3_665 ?
I2 K2 K2 114.03(7) 4_576 3_665 ?
U1 K2 K2 65.48(5) 3_665 3_665 ?
Cr1 O1 U1 138.7(3) . . ?
Cr1 O1 K1 104.0(3) . . ?
U1 O1 K1 110.4(2) . . ?
Cr1 O2 U1 137.7(3) . 3_565 ?
Cr1 O3 K1 157.0(3) . 3 ?
Cr1 O4 K1 139.6(3) . 3_565 ?
I1 O5 U1 117.8(3) . . ?
I1 O5 K2 99.0(2) . 3_665 ?
U1 O5 K2 91.17(18) . 3_665 ?
I1 O5 K1 136.3(3) . 4_565 ?
U1 O5 K1 100.79(19) . 4_565 ?
K2 O5 K1 99.73(16) 3_665 4_565 ?
I1 O6 U1 121.5(3) . 1_545 ?
I1 O7 K2 127.5(3) . 1_545 ?
I1 O7 K2 108.2(3) . 3_665 ?
K2 O7 K2 84.92(18) 1_545 3_665 ?
I1 O7 K1 110.4(3) . . ?
K2 O7 K1 116.6(2) 1_545 . ?
K2 O7 K1 101.06(18) 3_665 . ?
I2 O8 U1 123.0(3) . . ?
I2 O8 K1 120.8(3) . 4_565 ?
U1 O8 K1 114.4(2) . 4_565 ?
I2 O9 K2 121.4(3) . 4_575 ?
I2 O9 K1 89.7(2) . 3_665 ?
K2 O9 K1 107.5(2) 4_575 3_665 ?
I2 O10 K2 136.7(3) . . ?
I2 O10 K1 105.5(3) . 3_665 ?
K2 O10 K1 114.0(2) . 3_665 ?
U1 O12 K2 136.0(3) . . ?
U1 O12 K2 113.8(3) . 3_665 ?
K2 O12 K2 88.46(17) . 3_665 ?

loop_
_geom_bond_atom_site_label_1
_geom_bond_atom_site_label_2
_geom_bond_distance
_geom_bond_site_symmetry_2
_geom_bond_publ_flag
U1 O11 1.784(6) . ?
U1 O12 1.792(5) . ?
U1 O1 2.331(6) . ?
U1 O2 2.344(6) 3_565 ?
U1 O8 2.351(6) . ?
U1 O6 2.405(5) 1_565 ?
U1 O5 2.417(6) . ?
U1 K2 3.9729(19) 3_665 ?
U1 K2 4.3134(19) . ?
U1 K1 4.327(2) 4_565 ?
U1 K1 4.500(2) . ?
Cr1 O3 1.596(6) . ?
Cr1 O4 1.609(6) . ?
Cr1 O2 1.702(6) . ?
Cr1 O1 1.713(6) . ?
Cr1 K1 3.906(2) . ?
I1 O7 1.776(6) . ?
I1 O5 1.815(6) . ?
I1 O6 1.827(5) . ?
I1 K2 3.8340(19) 3_665 ?
I1 K1 4.021(2) . ?
I2 O10 1.771(6) . ?
I2 O9 1.777(6) . ?
I2 O8 1.835(5) . ?
I2 K1 3.677(2) 3_665 ?
I2 K2 3.932(2) 4_575 ?
I2 K1 4.0475(19) 4_565 ?
K1 O4 2.720(6) 3_565 ?
K1 O3 2.729(6) 3 ?
K1 O10 2.784(7) 3_665 ?
K1 O8 2.788(6) 4_566 ?
K1 O7 3.040(7) . ?
K1 O1 3.122(6) . ?
K1 O5 3.165(6) 4_566 ?
K1 O9 3.228(7) 3_665 ?
K1 I2 3.677(2) 3_665 ?
K1 I2 4.0475(19) 4_566 ?
K2 O10 2.676(6) . ?
K2 O9 2.702(7) 4_576 ?
K2 O12 2.841(6) . ?
K2 O7 2.860(6) 1_565 ?
K2 O7 2.889(6) 3_665 ?
K2 O12 2.896(6) 3_665 ?
K2 O5 3.104(6) 3_665 ?
K2 I1 3.8340(19) 3_665 ?
K2 K2 3.881(4) 3_675 ?
K2 I2 3.932(2) 4_576 ?
K2 U1 3.9729(19) 3_665 ?
K2 K2 4.002(4) 3_665 ?
O2 U1 2.344(6) 3_565 ?
O3 K1 2.729(6) 3 ?
O4 K1 2.720(6) 3_565 ?
O5 K2 3.104(6) 3_665 ?
O5 K1 3.165(6) 4_565 ?
O6 U1 2.405(5) 1_545 ?
O7 K2 2.860(6) 1_545 ?
O7 K2 2.889(6) 3_665 ?
O8 K1 2.788(6) 4_565 ?
O9 K2 2.702(7) 4_575 ?
O9 K1 3.228(7) 3_665 ?
O10 K1 2.784(7) 3_665 ?
O12 K2 2.896(6) 3_665 ?
